data_7127797
loop_
_publ_author_name
'Wu, Dan'
'Hao, Wen-Juan'
'Rao, Qian'
'Lu, Yi'
'Tu, Shu-Jiang'
'Jiang, Bo'

_publ_section_title
;
 Engaging 1,7-diynes in a photocatalytic Kharasch-type
 addition/1,5-(S<sub>N</sub>'')-substitution cascade toward
 \b-gem-dihalovinyl carbonyls.
;
_journal_issue 15
_journal_name_full 'Chemical communications (Cambridge, England)'
_journal_page_first 1911
_journal_page_last 1914
_journal_paper_doi 10.1039/d0cc07880h
_journal_volume 57
_journal_year 2021
_chemical_formula_sum 'C19 H10 Br Cl3 O'
_chemical_formula_weight 440.53
_space_group_IT_number 2
_space_group_name_Hall '-P 1'
_space_group_name_H-M_alt 'P -1'
_symmetry_cell_setting triclinic
_symmetry_space_group_name_H-M 'P -1'
_atom_sites_solution_hydrogens geom
_atom_sites_solution_primary direct
_atom_sites_solution_secondary difmap
_audit_creation_method SHELXL-97
_audit_update_record
;
2020-11-16 deposited with the CCDC.	2021-01-13 downloaded from the CCDC.
;
_cell_angle_alpha 73.1230(10)
_cell_angle_beta 89.989(2)
_cell_angle_gamma 85.119(2)
_cell_formula_units_Z 2
_cell_length_a 7.3649(7)
_cell_length_b 10.1031(9)
_cell_length_c 12.6796(11)
_cell_measurement_reflns_used 1371
_cell_measurement_temperature 298(2)
_cell_measurement_theta_max 25.621
_cell_measurement_theta_min 3.061
_cell_volume 899.26(14)
_computing_cell_refinement 'Bruker SMART'
_computing_data_collection 'Bruker SMART'
_computing_data_reduction 'Bruker SHELXTL'
_computing_molecular_graphics 'Bruker SHELXTL'
_computing_publication_material 'Bruker SHELXTL'
_computing_structure_refinement 'SHELXL-97 (Sheldrick, 1997)'
_computing_structure_solution 'SHELXS-97 (Sheldrick, 1990)'
_diffrn_ambient_temperature 298(2)
_diffrn_measured_fraction_theta_full 0.984
_diffrn_measured_fraction_theta_max 0.984
_diffrn_measurement_device_type 'CCD area detector'
_diffrn_measurement_method 'phi and omega scans'
_diffrn_radiation_monochromator graphite
_diffrn_radiation_source 'fine-focus sealed tube'
_diffrn_radiation_type MoK\a
_diffrn_radiation_wavelength 0.71073
_diffrn_reflns_av_R_equivalents 0.0497
_diffrn_reflns_av_sigmaI/netI 0.0749
_diffrn_reflns_limit_h_max 8
_diffrn_reflns_limit_h_min -7
_diffrn_reflns_limit_k_max 12
_diffrn_reflns_limit_k_min -11
_diffrn_reflns_limit_l_max 15
_diffrn_reflns_limit_l_min -13
_diffrn_reflns_number 4575
_diffrn_reflns_theta_full 25.02
_diffrn_reflns_theta_max 25.02
_diffrn_reflns_theta_min 2.11
_exptl_absorpt_coefficient_mu 2.734
_exptl_absorpt_correction_T_max 0.7350
_exptl_absorpt_correction_T_min 0.5367
_exptl_absorpt_correction_type multi-scan
_exptl_absorpt_process_details sadabs
_exptl_crystal_colour yellow
_exptl_crystal_density_diffrn 1.627
_exptl_crystal_density_method 'not measured'
_exptl_crystal_description block
_exptl_crystal_F_000 436
_exptl_crystal_size_max 0.26
_exptl_crystal_size_mid 0.15
_exptl_crystal_size_min 0.12
_refine_diff_density_max 0.559
_refine_diff_density_min -0.865
_refine_diff_density_rms 0.102
_refine_ls_extinction_method none
_refine_ls_goodness_of_fit_ref 1.039
_refine_ls_hydrogen_treatment mixed
_refine_ls_matrix_type full
_refine_ls_number_parameters 217
_refine_ls_number_reflns 3115
_refine_ls_number_restraints 0
_refine_ls_restrained_S_all 1.039
_refine_ls_R_factor_all 0.1012
_refine_ls_R_factor_gt 0.0635
_refine_ls_shift/su_max 0.000
_refine_ls_shift/su_mean 0.000
_refine_ls_structure_factor_coef Fsqd
_refine_ls_weighting_details 'calc w=1/[\s^2^(Fo^2^)+(0.0873P)^2^+0.0000P] where P=(Fo^2^+2Fc^2^)/3'
_refine_ls_weighting_scheme calc
_refine_ls_wR_factor_gt 0.1690
_refine_ls_wR_factor_ref 0.1806
_reflns_number_gt 1750
_reflns_number_total 3115
_reflns_threshold_expression >2sigma(I)
_cod_data_source_file d0cc07880h2.cif
_cod_data_source_block 191231c
_cod_depositor_comments
;
The following automatic conversions were performed:

data item '_symmetry_cell_setting' value 'Triclinic' was changed to
'triclinic' in accordance with the
/home/data/users/saulius/crontab/automatic-downloads/rss-feeds/RSC/lib/dictionaries/cif_core.dic
dictionary named 'cif_core.dic' version 2.4.2 last updated on
2011-04-26.

Automatic conversion script
Id: cif_fix_values 7556 2019-12-06 15:28:31Z antanas 

 Adding full bibliography for 7127797--7127798.cif.
;
_cod_original_sg_symbol_H-M P-1
_cod_database_code 7127797

loop_
_symmetry_equiv_pos_as_xyz
'x, y, z'
'-x, -y, -z'

loop_
_atom_site_label
_atom_site_type_symbol
_atom_site_fract_x
_atom_site_fract_y
_atom_site_fract_z
_atom_site_U_iso_or_equiv
_atom_site_adp_type
_atom_site_occupancy
_atom_site_symmetry_multiplicity
_atom_site_calc_flag
_atom_site_refinement_flags
_atom_site_disorder_assembly
_atom_site_disorder_group
Br1 Br 1.33271(11) -0.15485(8) 0.61423(7) 0.0861(4) Uani 1 1 d . . .
Cl1 Cl 0.6247(3) 0.8653(2) 0.95859(19) 0.0887(7) Uani 1 1 d . . .
Cl2 Cl 0.6451(3) 0.65004(19) 0.49911(13) 0.0797(6) Uani 1 1 d . . .
Cl3 Cl 0.9710(3) 0.5324(3) 0.63335(15) 0.0930(7) Uani 1 1 d . . .
O1 O 0.5677(6) 0.2149(5) 0.7238(4) 0.0707(13) Uani 1 1 d . . .
C1 C 0.7349(9) 0.5542(6) 0.6290(5) 0.0562(16) Uani 1 1 d . . .
C2 C 0.6369(9) 0.5047(6) 0.7147(5) 0.0588(16) Uani 1 1 d . . .
H2 H 0.5112 0.5240 0.7056 0.071 Uiso 1 1 calc R . .
C3 C 0.7078(8) 0.4203(6) 0.8260(5) 0.0504(15) Uani 1 1 d . . .
C4 C 0.7588(8) 0.2779(6) 0.8493(5) 0.0508(15) Uani 1 1 d . . .
C5 C 0.8318(9) 0.2002(7) 0.9535(5) 0.0592(16) Uani 1 1 d . . .
H5 H 0.8705 0.1067 0.9664 0.071 Uiso 1 1 calc R . .
C6 C 0.8463(9) 0.2615(7) 1.0365(5) 0.0617(17) Uani 1 1 d . . .
H6 H 0.8922 0.2081 1.1055 0.074 Uiso 1 1 calc R . .
C7 C 0.7930(8) 0.4033(7) 1.0192(5) 0.0531(15) Uani 1 1 d . . .
C8 C 0.7241(8) 0.4874(6) 0.9116(5) 0.0514(15) Uani 1 1 d . . .
C9 C 0.6744(8) 0.6309(6) 0.8940(5) 0.0595(17) Uani 1 1 d . . .
H9 H 0.6343 0.6869 0.8246 0.071 Uiso 1 1 calc R . .
C10 C 0.6858(8) 0.6868(7) 0.9808(6) 0.0630(18) Uani 1 1 d . . .
C11 C 0.7465(9) 0.6061(8) 1.0873(6) 0.0679(19) Uani 1 1 d . . .
H11 H 0.7492 0.6461 1.1447 0.081 Uiso 1 1 calc R . .
C12 C 0.8017(9) 0.4679(8) 1.1054(5) 0.0655(18) Uani 1 1 d . . .
H12 H 0.8456 0.4152 1.1751 0.079 Uiso 1 1 calc R . .
C13 C 0.7201(9) 0.2036(6) 0.7650(5) 0.0542(16) Uani 1 1 d . . .
C14 C 0.8718(9) 0.1129(6) 0.7332(5) 0.0532(15) Uani 1 1 d . . .
C15 C 1.0532(9) 0.1258(6) 0.7526(5) 0.0604(17) Uani 1 1 d . . .
H15 H 1.0828 0.1876 0.7906 0.073 Uiso 1 1 calc R . .
C16 C 1.1930(10) 0.0486(7) 0.7167(6) 0.0664(18) Uani 1 1 d . . .
H16 H 1.3147 0.0603 0.7280 0.080 Uiso 1 1 calc R . .
C17 C 1.1452(9) -0.0457(6) 0.6639(5) 0.0566(16) Uani 1 1 d . . .
C18 C 0.9660(11) -0.0652(7) 0.6463(5) 0.0694(19) Uani 1 1 d . . .
H18 H 0.9368 -0.1310 0.6122 0.083 Uiso 1 1 calc R . .
C19 C 0.8299(9) 0.0158(7) 0.6807(5) 0.0645(18) Uani 1 1 d . . .
H19 H 0.7084 0.0049 0.6683 0.077 Uiso 1 1 calc R . .

loop_
_atom_site_aniso_label
_atom_site_aniso_U_11
_atom_site_aniso_U_22
_atom_site_aniso_U_33
_atom_site_aniso_U_23
_atom_site_aniso_U_13
_atom_site_aniso_U_12
Br1 0.0890(6) 0.0872(6) 0.0786(6) -0.0252(4) 0.0052(4) 0.0162(4)
Cl1 0.0923(14) 0.0728(12) 0.1175(17) -0.0502(12) 0.0238(12) -0.0193(10)
Cl2 0.1046(15) 0.0802(12) 0.0426(10) -0.0048(9) -0.0031(9) 0.0103(10)
Cl3 0.0711(13) 0.1463(19) 0.0571(12) -0.0198(12) 0.0048(9) -0.0199(12)
O1 0.064(3) 0.074(3) 0.080(3) -0.034(3) -0.021(3) 0.000(2)
C1 0.072(4) 0.057(4) 0.041(4) -0.019(3) 0.002(3) 0.000(3)
C2 0.059(4) 0.066(4) 0.051(4) -0.019(3) -0.004(3) 0.002(3)
C3 0.049(4) 0.065(4) 0.040(3) -0.017(3) 0.002(3) -0.012(3)
C4 0.051(4) 0.055(4) 0.045(4) -0.012(3) -0.001(3) -0.010(3)
C5 0.067(4) 0.056(4) 0.051(4) -0.006(3) -0.009(3) -0.014(3)
C6 0.063(4) 0.064(4) 0.049(4) 0.001(3) -0.007(3) -0.020(3)
C7 0.051(4) 0.067(4) 0.041(4) -0.011(3) 0.000(3) -0.022(3)
C8 0.047(4) 0.059(4) 0.049(4) -0.014(3) 0.004(3) -0.015(3)
C9 0.064(4) 0.060(4) 0.056(4) -0.017(3) 0.002(3) -0.010(3)
C10 0.054(4) 0.064(4) 0.079(5) -0.030(4) 0.014(4) -0.017(3)
C11 0.065(5) 0.088(5) 0.063(5) -0.036(4) 0.009(4) -0.032(4)
C12 0.073(5) 0.081(5) 0.049(4) -0.023(4) 0.001(3) -0.032(4)
C13 0.064(4) 0.052(4) 0.047(4) -0.012(3) -0.009(3) -0.013(3)
C14 0.067(4) 0.052(4) 0.039(3) -0.008(3) -0.005(3) -0.014(3)
C15 0.066(5) 0.047(4) 0.070(4) -0.017(3) -0.002(3) -0.011(3)
C16 0.064(4) 0.063(4) 0.075(5) -0.021(4) -0.001(4) -0.014(3)
C17 0.060(4) 0.054(4) 0.049(4) -0.005(3) -0.001(3) -0.001(3)
C18 0.092(6) 0.075(5) 0.048(4) -0.028(4) -0.003(4) -0.011(4)
C19 0.061(4) 0.079(5) 0.060(4) -0.027(4) 0.000(3) -0.019(4)

loop_
_atom_type_symbol
_atom_type_description
_atom_type_scat_dispersion_real
_atom_type_scat_dispersion_imag
_atom_type_scat_source
C C 0.0033 0.0016 'International Tables Vol C Tables 4.2.6.8 and 6.1.1.4'
H H 0.0000 0.0000 'International Tables Vol C Tables 4.2.6.8 and 6.1.1.4'
O O 0.0106 0.0060 'International Tables Vol C Tables 4.2.6.8 and 6.1.1.4'
Cl Cl 0.1484 0.1585 'International Tables Vol C Tables 4.2.6.8 and 6.1.1.4'
Br Br -0.2901 2.4595 'International Tables Vol C Tables 4.2.6.8 and 6.1.1.4'

loop_
_geom_angle_atom_site_label_1
_geom_angle_atom_site_label_2
_geom_angle_atom_site_label_3
_geom_angle
_geom_angle_site_symmetry_1
_geom_angle_site_symmetry_3
_geom_angle_publ_flag
C2 C1 Cl3 122.7(5) . . ?
C2 C1 Cl2 124.3(5) . . ?
Cl3 C1 Cl2 112.9(3) . . ?
C1 C2 C3 126.0(6) . . ?
C1 C2 H2 117.0 . . ?
C3 C2 H2 117.0 . . ?
C4 C3 C8 119.5(5) . . ?
C4 C3 C2 121.4(5) . . ?
C8 C3 C2 119.0(5) . . ?
C3 C4 C5 120.9(6) . . ?
C3 C4 C13 119.7(5) . . ?
C5 C4 C13 119.1(5) . . ?
C6 C5 C4 120.5(6) . . ?
C6 C5 H5 119.8 . . ?
C4 C5 H5 119.8 . . ?
C5 C6 C7 121.3(6) . . ?
C5 C6 H6 119.4 . . ?
C7 C6 H6 119.4 . . ?
C6 C7 C12 122.1(6) . . ?
C6 C7 C8 119.6(6) . . ?
C12 C7 C8 118.4(6) . . ?
C9 C8 C3 122.6(6) . . ?
C9 C8 C7 119.3(6) . . ?
C3 C8 C7 118.1(6) . . ?
C10 C9 C8 119.5(6) . . ?
C10 C9 H9 120.3 . . ?
C8 C9 H9 120.3 . . ?
C9 C10 C11 122.3(7) . . ?
C9 C10 Cl1 119.4(6) . . ?
C11 C10 Cl1 118.4(6) . . ?
C12 C11 C10 119.3(6) . . ?
C12 C11 H11 120.3 . . ?
C10 C11 H11 120.3 . . ?
C11 C12 C7 121.2(7) . . ?
C11 C12 H12 119.4 . . ?
C7 C12 H12 119.4 . . ?
O1 C13 C14 120.1(5) . . ?
O1 C13 C4 120.6(6) . . ?
C14 C13 C4 119.3(5) . . ?
C15 C14 C19 118.4(6) . . ?
C15 C14 C13 121.8(5) . . ?
C19 C14 C13 119.8(6) . . ?
C14 C15 C16 121.7(6) . . ?
C14 C15 H15 119.2 . . ?
C16 C15 H15 119.2 . . ?
C17 C16 C15 118.0(6) . . ?
C17 C16 H16 121.0 . . ?
C15 C16 H16 121.0 . . ?
C18 C17 C16 122.2(6) . . ?
C18 C17 Br1 118.4(5) . . ?
C16 C17 Br1 119.3(5) . . ?
C17 C18 C19 118.4(6) . . ?
C17 C18 H18 120.8 . . ?
C19 C18 H18 120.8 . . ?
C18 C19 C14 121.4(6) . . ?
C18 C19 H19 119.3 . . ?
C14 C19 H19 119.3 . . ?

loop_
_geom_bond_atom_site_label_1
_geom_bond_atom_site_label_2
_geom_bond_distance
_geom_bond_site_symmetry_2
_geom_bond_publ_flag
Br1 C17 1.914(6) . ?
Cl1 C10 1.761(7) . ?
Cl2 C1 1.747(6) . ?
Cl3 C1 1.733(7) . ?
O1 C13 1.220(7) . ?
C1 C2 1.303(8) . ?
C2 C3 1.489(8) . ?
C2 H2 0.9300 . ?
C3 C4 1.400(8) . ?
C3 C8 1.447(8) . ?
C4 C5 1.406(8) . ?
C4 C13 1.513(8) . ?
C5 C6 1.376(9) . ?
C5 H5 0.9300 . ?
C6 C7 1.406(9) . ?
C6 H6 0.9300 . ?
C7 C12 1.431(9) . ?
C7 C8 1.448(8) . ?
C8 C9 1.416(8) . ?
C9 C10 1.381(9) . ?
C9 H9 0.9300 . ?
C10 C11 1.410(9) . ?
C11 C12 1.373(9) . ?
C11 H11 0.9300 . ?
C12 H12 0.9300 . ?
C13 C14 1.513(9) . ?
C14 C15 1.383(9) . ?
C14 C19 1.390(8) . ?
C15 C16 1.395(9) . ?
C15 H15 0.9300 . ?
C16 C17 1.382(9) . ?
C16 H16 0.9300 . ?
C17 C18 1.379(9) . ?
C18 C19 1.390(9) . ?
C18 H18 0.9300 . ?
C19 H19 0.9300 . ?

loop_
_geom_torsion_atom_site_label_1
_geom_torsion_atom_site_label_2
_geom_torsion_atom_site_label_3
_geom_torsion_atom_site_label_4
_geom_torsion
_geom_torsion_site_symmetry_1
_geom_torsion_site_symmetry_2
_geom_torsion_site_symmetry_3
_geom_torsion_site_symmetry_4
_geom_torsion_publ_flag
Cl3 C1 C2 C3 -2.1(9) . . . . ?
Cl2 C1 C2 C3 178.7(5) . . . . ?
C1 C2 C3 C4 -80.2(8) . . . . ?
C1 C2 C3 C8 99.8(8) . . . . ?
C8 C3 C4 C5 -2.3(9) . . . . ?
C2 C3 C4 C5 177.7(6) . . . . ?
C8 C3 C4 C13 172.3(5) . . . . ?
C2 C3 C4 C13 -7.7(9) . . . . ?
C3 C4 C5 C6 3.2(9) . . . . ?
C13 C4 C5 C6 -171.5(6) . . . . ?
C4 C5 C6 C7 -1.5(10) . . . . ?
C5 C6 C7 C12 178.0(6) . . . . ?
C5 C6 C7 C8 -1.0(9) . . . . ?
C4 C3 C8 C9 -179.7(5) . . . . ?
C2 C3 C8 C9 0.3(8) . . . . ?
C4 C3 C8 C7 -0.1(8) . . . . ?
C2 C3 C8 C7 179.9(5) . . . . ?
C6 C7 C8 C9 -178.6(5) . . . . ?
C12 C7 C8 C9 2.4(8) . . . . ?
C6 C7 C8 C3 1.7(8) . . . . ?
C12 C7 C8 C3 -177.3(5) . . . . ?
C3 C8 C9 C10 177.1(6) . . . . ?
C7 C8 C9 C10 -2.5(9) . . . . ?
C8 C9 C10 C11 0.3(9) . . . . ?
C8 C9 C10 Cl1 179.7(4) . . . . ?
C9 C10 C11 C12 2.0(10) . . . . ?
Cl1 C10 C11 C12 -177.4(5) . . . . ?
C10 C11 C12 C7 -2.1(10) . . . . ?
C6 C7 C12 C11 -179.0(6) . . . . ?
C8 C7 C12 C11 -0.1(9) . . . . ?
C3 C4 C13 O1 -51.1(8) . . . . ?
C5 C4 C13 O1 123.6(7) . . . . ?
C3 C4 C13 C14 129.9(6) . . . . ?
C5 C4 C13 C14 -55.4(8) . . . . ?
O1 C13 C14 C15 161.8(6) . . . . ?
C4 C13 C14 C15 -19.1(8) . . . . ?
O1 C13 C14 C19 -16.6(9) . . . . ?
C4 C13 C14 C19 162.5(5) . . . . ?
C19 C14 C15 C16 2.8(9) . . . . ?
C13 C14 C15 C16 -175.7(6) . . . . ?
C14 C15 C16 C17 -2.2(10) . . . . ?
C15 C16 C17 C18 -0.1(10) . . . . ?
C15 C16 C17 Br1 -179.5(5) . . . . ?
C16 C17 C18 C19 1.6(10) . . . . ?
Br1 C17 C18 C19 -178.9(5) . . . . ?
C17 C18 C19 C14 -1.0(10) . . . . ?
C15 C14 C19 C18 -1.1(9) . . . . ?
C13 C14 C19 C18 177.3(6) . . . . ?
